data_4318493
loop_
_publ_author_name
'Hui-Zhong Kou'
'Song Gao'
'Chun-Hui Li'
'Dai-Zheng Liao'
'Bei-Chuan Zhou'
'Ru-Ji Wang'
'Yadong Li'

_publ_contact_author_address
;
Department of Chemistry
Tsinghua University
Beijing 100084
People's Republic of China
;
_publ_contact_author_email kouhz@mail.tsinghua.edu.cn
_publ_contact_author_fax 86-10-62788765
_publ_contact_author_name 'Hui-Zhong KOU'
_publ_contact_author_phone 86(10)62771789
_publ_section_title
;
 Characterization of a Soluble Molecular Magnet: Unusual Magnetic Behavior
 of Cyano-Bridged Gd(III)-Cr(III) Complexes with One-Dimensional and
 Nanoscaled Square Structures
;
_journal_name_full 'Inorganic Chemistry'
_journal_page_first 4756
_journal_page_last 4762
_journal_paper_doi 10.1021/ic025704j
_journal_volume 41
_journal_year 2002
_chemical_formula_sum 'C18 H32 Cr Gd N8 O7'
_chemical_formula_weight 681.77
_chemical_name_systematic
; 
 ? 
;
_space_group_IT_number 14
_symmetry_cell_setting monoclinic
_symmetry_space_group_name_Hall '-P 2yn'
_symmetry_space_group_name_H-M 'P 1 21/n 1'
_atom_sites_solution_hydrogens geom
_atom_sites_solution_primary direct
_atom_sites_solution_secondary difmap
_audit_creation_method SHELXL-97
_cell_angle_alpha 90.00
_cell_angle_beta 92.3252(10)
_cell_angle_gamma 90.00
_cell_formula_units_Z 4
_cell_length_a 11.0400(2)
_cell_length_b 14.7666(3)
_cell_length_c 17.1953(2)
_cell_measurement_temperature 293(2)
_cell_volume 2800.93(8)
_computing_cell_refinement 'HKL Scalepack'
_computing_data_collection KappaCCD
_computing_data_reduction 'HKL Denzo $ Maxus'
_computing_molecular_graphics 'Siemens SHELXTL (1990)'
_computing_publication_material 'Siemens SHELXL-97'
_computing_structure_refinement 'SHELXL-97 (Sheldrick, 1997)'
_computing_structure_solution 'SHELXS-97 (Sheldrick, 1990)'
_diffrn_ambient_temperature 293(2)
_diffrn_detector_area_resol_mean 0.76
_diffrn_measured_fraction_theta_full 0.981
_diffrn_measured_fraction_theta_max 0.981
_diffrn_measurement_device_type 'NONIUS Kappa CCD'
_diffrn_measurement_method CCD
_diffrn_radiation_monochromator graphite
_diffrn_radiation_source 'fine-focus sealed tube'
_diffrn_radiation_type MoK\a
_diffrn_radiation_wavelength 0.71073
_diffrn_reflns_av_R_equivalents 0.0000
_diffrn_reflns_av_sigmaI/netI 0.0217
_diffrn_reflns_limit_h_max 15
_diffrn_reflns_limit_h_min 0
_diffrn_reflns_limit_k_max 20
_diffrn_reflns_limit_k_min 0
_diffrn_reflns_limit_l_max 24
_diffrn_reflns_limit_l_min -24
_diffrn_reflns_number 8042
_diffrn_reflns_theta_full 30.04
_diffrn_reflns_theta_max 30.04
_diffrn_reflns_theta_min 3.55
_exptl_absorpt_coefficient_mu 2.784
_exptl_absorpt_correction_T_max 0.783
_exptl_absorpt_correction_T_min 0.686
_exptl_absorpt_correction_type empirical
_exptl_crystal_colour yellow
_exptl_crystal_density_diffrn 1.617
_exptl_crystal_density_method 'not measured'
_exptl_crystal_description block
_exptl_crystal_F_000 1360
_exptl_crystal_size_max 0.15
_exptl_crystal_size_mid 0.10
_exptl_crystal_size_min 0.10
_refine_diff_density_max 0.628
_refine_diff_density_min -1.422
_refine_diff_density_rms 0.100
_refine_ls_extinction_method none
_refine_ls_goodness_of_fit_ref 1.015
_refine_ls_hydrogen_treatment mixed
_refine_ls_matrix_type full
_refine_ls_number_parameters 356
_refine_ls_number_reflns 8042
_refine_ls_number_restraints 0
_refine_ls_restrained_S_all 1.015
_refine_ls_R_factor_all 0.0322
_refine_ls_R_factor_gt 0.0263
_refine_ls_shift/su_max 0.020
_refine_ls_shift/su_mean 0.001
_refine_ls_structure_factor_coef Fsqd
_refine_ls_weighting_details 'calc w=1/[\s^2^(Fo^2^)+(0.0301P)^2^+3.4841P] where P=(Fo^2^+2Fc^2^)/3'
_refine_ls_weighting_scheme calc
_refine_ls_wR_factor_gt 0.0603
_refine_ls_wR_factor_ref 0.0632
_reflns_number_gt 7183
_reflns_number_total 8042
_reflns_threshold_expression >2sigma(I)
_cod_data_source_file ic025704j_s2_1.cif
_cod_data_source_block 2
_cod_database_code 4318493

loop_
_symmetry_equiv_pos_as_xyz
'x, y, z'
'-x+1/2, y+1/2, -z+1/2'
'-x, -y, -z'
'x-1/2, -y-1/2, z-1/2'

loop_
_atom_site_label
_atom_site_type_symbol
_atom_site_fract_x
_atom_site_fract_y
_atom_site_fract_z
_atom_site_U_iso_or_equiv
_atom_site_adp_type
_atom_site_occupancy
_atom_site_symmetry_multiplicity
_atom_site_calc_flag
_atom_site_refinement_flags
_atom_site_disorder_assembly
_atom_site_disorder_group
Gd Gd 0.717495(8) 0.231297(7) 0.063601(6) 0.01977(4) Uani 1 1 d . . .
Cr Cr 0.22710(3) 0.25971(2) 0.01237(2) 0.01883(7) Uani 1 1 d . . .
O2W O 0.76071(18) 0.33837(14) -0.03645(12) 0.0350(4) Uani 1 1 d . . .
O4W O 0.7546(2) 0.14155(16) -0.04823(13) 0.0413(5) Uani 1 1 d . . .
N1 N 0.51569(18) 0.27951(16) 0.00584(13) 0.0351(5) Uani 1 1 d . . .
O5W O 0.57965(18) 0.25705(16) 0.16806(12) 0.0391(5) Uani 1 1 d . . .
C1 C 0.4122(2) 0.27758(16) 0.00045(14) 0.0262(4) Uani 1 1 d . . .
C5 C 0.0460(2) 0.23945(16) 0.03467(14) 0.0266(4) Uani 1 1 d . . .
O2 O 0.79206(17) 0.34629(14) 0.13972(12) 0.0432(5) Uani 1 1 d . . .
O1 O 0.78849(19) 0.12641(16) 0.15199(13) 0.0509(5) Uani 1 1 d . . .
N7 N 0.9252(2) 0.45877(17) 0.14498(14) 0.0436(6) Uani 1 1 d . . .
H7A H 0.8809 0.4847 0.1092 0.052 Uiso 1 1 calc R . .
O3W O 0.5783(2) 0.09969(15) 0.05762(14) 0.0417(5) Uani 1 1 d . . .
C13 C 0.8504(2) 0.07732(18) 0.19689(16) 0.0369(6) Uani 1 1 d . . .
C3 C 0.1857(2) 0.25819(18) -0.10656(15) 0.0307(5) Uani 1 1 d . . .
C7 C 0.8882(2) 0.37984(18) 0.16937(15) 0.0342(5) Uani 1 1 d . . .
C2 C 0.2626(2) 0.12188(17) 0.00936(15) 0.0311(5) Uani 1 1 d . . .
C10 C 1.0624(3) 0.4558(3) 0.31180(19) 0.0558(9) Uani 1 1 d . . .
H10A H 1.1404 0.4304 0.2997 0.067 Uiso 1 1 calc R . .
H10B H 1.0695 0.4795 0.3644 0.067 Uiso 1 1 calc R . .
C4 C 0.2054(2) 0.39868(16) 0.01241(14) 0.0299(5) Uani 1 1 d . . .
N8 N 0.8359(2) 0.0821(2) 0.27224(15) 0.0503(6) Uani 1 1 d . . .
H8A H 0.7811 0.1188 0.2873 0.060 Uiso 1 1 calc R . .
N3 N 0.1575(3) 0.2579(2) -0.17159(14) 0.0490(6) Uani 1 1 d . . .
C12 C 1.0342(3) 0.5074(2) 0.17245(19) 0.0548(8) Uani 1 1 d . . .
H12A H 1.0419 0.5620 0.1417 0.066 Uiso 1 1 calc R . .
H12B H 1.1044 0.4698 0.1636 0.066 Uiso 1 1 calc R . .
N2 N 0.2913(3) 0.04758(17) 0.00765(18) 0.0560(7) Uani 1 1 d . . .
C11 C 1.0353(3) 0.5330(2) 0.2572(2) 0.0527(8) Uani 1 1 d . . .
H11A H 1.0954 0.5800 0.2666 0.063 Uiso 1 1 calc R . .
H11B H 0.9568 0.5581 0.2686 0.063 Uiso 1 1 calc R . .
C14 C 0.9425(4) 0.0145(3) 0.1669(2) 0.0717(12) Uani 1 1 d . . .
H14A H 0.9368 0.0151 0.1104 0.086 Uiso 1 1 calc R . .
H14B H 0.9247 -0.0465 0.1839 0.086 Uiso 1 1 calc R . .
C8 C 0.9581(3) 0.3308(2) 0.23230(19) 0.0504(7) Uani 1 1 d . . .
H8B H 1.0388 0.3185 0.2145 0.061 Uiso 1 1 calc R . .
H8C H 0.9191 0.2730 0.2409 0.061 Uiso 1 1 calc R . .
N4 N 0.1989(3) 0.47579(17) 0.01016(16) 0.0502(6) Uani 1 1 d . . .
O1W O -0.1200(2) 0.23998(19) -0.14946(13) 0.0504(6) Uani 1 1 d . . .
C6 C 0.2689(2) 0.25968(17) 0.13069(14) 0.0286(5) Uani 1 1 d . . .
C18 C 0.9027(3) 0.0317(3) 0.3332(2) 0.0661(11) Uani 1 1 d . . .
H18A H 0.8909 -0.0325 0.3238 0.079 Uiso 1 1 calc R . .
H18B H 0.8684 0.0458 0.3828 0.079 Uiso 1 1 calc R . .
C9 C 0.9702(3) 0.3808(3) 0.30979(18) 0.0591(9) Uani 1 1 d . . .
H9A H 0.8919 0.4061 0.3215 0.071 Uiso 1 1 calc R . .
H9B H 0.9921 0.3376 0.3504 0.071 Uiso 1 1 calc R . .
C17 C 1.0345(4) 0.0504(4) 0.3390(2) 0.0797(13) Uani 1 1 d . . .
H17A H 1.0665 0.0273 0.3885 0.096 Uiso 1 1 calc R . .
H17B H 1.0462 0.1155 0.3393 0.096 Uiso 1 1 calc R . .
C15 C 1.0711(4) 0.0385(4) 0.1937(3) 0.0887(16) Uani 1 1 d . . .
H15A H 1.1265 0.0099 0.1588 0.106 Uiso 1 1 calc R . .
H15B H 1.0814 0.1035 0.1890 0.106 Uiso 1 1 calc R . .
N6 N 0.2985(3) 0.2589(2) 0.19537(14) 0.0478(6) Uani 1 1 d . . .
C16 C 1.1066(4) 0.0111(4) 0.2759(3) 0.0957(17) Uani 1 1 d . . .
H16A H 1.1014 -0.0544 0.2792 0.115 Uiso 1 1 calc R . .
H16B H 1.1908 0.0275 0.2859 0.115 Uiso 1 1 calc R . .
N5 N -0.05417(19) 0.23020(16) 0.04745(14) 0.0353(5) Uani 1 1 d . . .
H501 H 0.605(4) 0.254(2) 0.213(2) 0.046(10) Uiso 1 1 d . . .
H101 H -0.046(5) 0.239(3) -0.153(3) 0.079(15) Uiso 1 1 d . . .
H400 H 0.803(4) 0.166(4) -0.077(3) 0.085(15) Uiso 1 1 d . . .
H500 H 0.515(3) 0.254(2) 0.166(2) 0.039(9) Uiso 1 1 d . . .
H301 H 0.607(4) 0.051(3) 0.046(2) 0.067(13) Uiso 1 1 d . . .
H201 H 0.797(4) 0.312(4) -0.072(3) 0.093(17) Uiso 1 1 d . . .
H200 H 0.771(3) 0.389(3) -0.031(2) 0.048(10) Uiso 1 1 d . . .
H300 H 0.508(5) 0.104(4) 0.041(3) 0.102(18) Uiso 1 1 d . . .
H401 H 0.757(4) 0.091(3) -0.047(2) 0.065(13) Uiso 1 1 d . . .
H100 H -0.134(6) 0.234(4) -0.194(4) 0.11(2) Uiso 1 1 d . . .

loop_
_atom_site_aniso_label
_atom_site_aniso_U_11
_atom_site_aniso_U_22
_atom_site_aniso_U_33
_atom_site_aniso_U_23
_atom_site_aniso_U_13
_atom_site_aniso_U_12
Gd 0.01389(5) 0.02365(6) 0.02172(6) -0.00077(4) 0.00001(4) -0.00127(3)
Cr 0.01360(14) 0.02292(15) 0.01985(16) 0.00098(12) -0.00069(11) 0.00115(11)
O2W 0.0367(9) 0.0263(9) 0.0425(11) 0.0067(8) 0.0074(8) -0.0027(8)
O4W 0.0517(12) 0.0329(11) 0.0404(11) -0.0102(8) 0.0135(9) -0.0117(9)
N1 0.0191(9) 0.0482(13) 0.0380(12) 0.0108(9) -0.0001(8) 0.0002(8)
O5W 0.0222(9) 0.0713(14) 0.0238(9) -0.0025(8) 0.0016(7) 0.0013(9)
C1 0.0209(10) 0.0320(12) 0.0255(11) 0.0060(8) -0.0003(8) 0.0005(8)
C5 0.0197(10) 0.0343(12) 0.0258(11) 0.0016(9) -0.0004(8) 0.0016(8)
O2 0.0313(9) 0.0492(12) 0.0488(11) -0.0223(9) -0.0018(8) -0.0089(8)
O1 0.0384(11) 0.0570(13) 0.0566(13) 0.0268(11) -0.0075(9) 0.0049(9)
N7 0.0461(13) 0.0475(14) 0.0362(12) 0.0034(10) -0.0109(10) -0.0160(11)
O3W 0.0308(10) 0.0321(10) 0.0624(13) -0.0039(9) 0.0039(9) -0.0063(8)
C13 0.0317(12) 0.0359(13) 0.0425(14) 0.0091(11) -0.0055(10) 0.0008(10)
C3 0.0238(11) 0.0415(13) 0.0268(12) 0.0020(9) -0.0007(9) -0.0012(9)
C7 0.0316(12) 0.0387(13) 0.0320(12) -0.0125(10) -0.0008(9) -0.0037(10)
C2 0.0297(11) 0.0290(12) 0.0342(12) -0.0005(9) -0.0027(9) 0.0011(9)
C10 0.0491(18) 0.071(2) 0.0456(17) -0.0239(16) -0.0164(14) 0.0063(16)
C4 0.0325(12) 0.0279(11) 0.0294(11) 0.0017(9) 0.0017(9) 0.0032(9)
N8 0.0377(13) 0.0690(18) 0.0447(14) 0.0105(12) 0.0069(10) 0.0150(12)
N3 0.0449(14) 0.0746(19) 0.0270(12) 0.0019(11) -0.0041(10) -0.0043(12)
C12 0.0546(19) 0.059(2) 0.0514(18) -0.0022(15) 0.0022(14) -0.0300(16)
N2 0.0696(19) 0.0297(12) 0.0674(18) -0.0039(12) -0.0107(14) 0.0093(12)
C11 0.0467(17) 0.0470(17) 0.064(2) -0.0216(15) -0.0076(15) -0.0098(14)
C14 0.085(3) 0.078(3) 0.051(2) -0.0131(18) -0.0063(19) 0.036(2)
C8 0.0555(18) 0.0378(15) 0.0569(18) -0.0007(13) -0.0117(14) -0.0049(13)
N4 0.0694(18) 0.0310(12) 0.0505(15) 0.0027(10) 0.0063(13) 0.0038(12)
O1W 0.0424(13) 0.0848(18) 0.0240(10) 0.0002(10) 0.0019(9) -0.0105(11)
C6 0.0215(10) 0.0383(13) 0.0262(11) 0.0009(9) 0.0012(8) 0.0000(9)
C18 0.058(2) 0.098(3) 0.0416(17) 0.0250(19) -0.0023(15) 0.006(2)
C9 0.069(2) 0.070(2) 0.0383(17) 0.0087(15) -0.0054(15) 0.0005(19)
C17 0.053(2) 0.121(4) 0.062(2) 0.008(2) -0.0236(18) 0.001(2)
C15 0.052(2) 0.138(5) 0.079(3) 0.014(3) 0.024(2) 0.041(3)
N6 0.0447(14) 0.0710(18) 0.0274(11) 0.0011(11) -0.0041(10) 0.0006(12)
C16 0.045(2) 0.138(5) 0.103(4) 0.025(3) -0.008(2) 0.034(3)
N5 0.0194(9) 0.0485(13) 0.0381(12) 0.0007(9) 0.0022(8) 0.0000(8)

loop_
_atom_type_symbol
_atom_type_description
_atom_type_scat_dispersion_real
_atom_type_scat_dispersion_imag
_atom_type_scat_source
C C 0.0033 0.0016 'International Tables Vol C Tables 4.2.6.8 and 6.1.1.4'
H H 0.0000 0.0000 'International Tables Vol C Tables 4.2.6.8 and 6.1.1.4'
N N 0.0061 0.0033 'International Tables Vol C Tables 4.2.6.8 and 6.1.1.4'
O O 0.0106 0.0060 'International Tables Vol C Tables 4.2.6.8 and 6.1.1.4'
Cr Cr 0.3209 0.6236 'International Tables Vol C Tables 4.2.6.8 and 6.1.1.4'
Gd Gd -0.1653 3.9035 'International Tables Vol C Tables 4.2.6.8 and 6.1.1.4'

loop_
_geom_angle_atom_site_label_1
_geom_angle_atom_site_label_2
_geom_angle_atom_site_label_3
_geom_angle
_geom_angle_site_symmetry_1
_geom_angle_site_symmetry_3
_geom_angle_publ_flag
O2 Gd O1 90.97(9) . . ?
O2 Gd O4W 143.89(7) . . ?
O1 Gd O4W 95.40(9) . . ?
O2 Gd O2W 80.97(8) . . ?
O1 Gd O2W 148.27(7) . . ?
O4W Gd O2W 75.06(8) . . ?
O2 Gd O5W 71.41(7) . . ?
O1 Gd O5W 79.79(8) . . ?
O4W Gd O5W 144.70(8) . . ?
O2W Gd O5W 125.14(8) . . ?
O2 Gd O3W 144.88(7) . . ?
O1 Gd O3W 72.03(8) . . ?
O4W Gd O3W 69.95(8) . . ?
O2W Gd O3W 128.94(8) . . ?
O5W Gd O3W 75.38(8) . . ?
O2 Gd N1 108.11(8) . . ?
O1 Gd N1 137.01(7) . . ?
O4W Gd N1 91.00(8) . . ?
O2W Gd N1 74.21(7) . . ?
O5W Gd N1 71.04(7) . . ?
O3W Gd N1 70.51(8) . . ?
O2 Gd N5 74.41(7) . 1_655 ?
O1 Gd N5 75.76(8) . 1_655 ?
O4W Gd N5 72.86(8) . 1_655 ?
O2W Gd N5 72.51(7) . 1_655 ?
O5W Gd N5 137.19(7) . 1_655 ?
O3W Gd N5 127.26(8) . 1_655 ?
N1 Gd N5 145.75(7) . 1_655 ?
C4 Cr C6 91.21(10) . . ?
C4 Cr C5 91.76(10) . . ?
C6 Cr C5 89.78(9) . . ?
C4 Cr C2 175.47(10) . . ?
C6 Cr C2 89.40(10) . . ?
C5 Cr C2 92.73(10) . . ?
C4 Cr C3 89.44(10) . . ?
C6 Cr C3 179.34(10) . . ?
C5 Cr C3 90.29(9) . . ?
C2 Cr C3 89.95(10) . . ?
C4 Cr C1 89.33(9) . . ?
C6 Cr C1 85.20(9) . . ?
C5 Cr C1 174.88(9) . . ?
C2 Cr C1 86.25(9) . . ?
C3 Cr C1 94.72(9) . . ?
C1 N1 Gd 153.51(19) . . ?
N1 C1 Cr 168.1(2) . . ?
N5 C5 Cr 178.5(2) . . ?
C7 O2 Gd 143.56(18) . . ?
C13 O1 Gd 166.6(2) . . ?
C7 N7 C12 126.6(3) . . ?
O1 C13 N8 119.7(3) . . ?
O1 C13 C14 121.0(3) . . ?
N8 C13 C14 119.3(3) . . ?
N3 C3 Cr 177.0(2) . . ?
O2 C7 N7 119.2(3) . . ?
O2 C7 C8 120.4(3) . . ?
N7 C7 C8 120.4(2) . . ?
N2 C2 Cr 174.8(3) . . ?
C9 C10 C11 115.3(3) . . ?
N4 C4 Cr 176.3(2) . . ?
C13 N8 C18 127.0(3) . . ?
N7 C12 C11 114.2(3) . . ?
C10 C11 C12 114.1(3) . . ?
C13 C14 C15 113.2(3) . . ?
C7 C8 C9 115.1(3) . . ?
N6 C6 Cr 176.3(2) . . ?
N8 C18 C17 114.8(3) . . ?
C10 C9 C8 114.3(3) . . ?
C18 C17 C16 115.5(4) . . ?
C16 C15 C14 115.3(4) . . ?
C17 C16 C15 116.9(4) . . ?
C5 N5 Gd 171.3(2) . 1_455 ?

loop_
_geom_bond_atom_site_label_1
_geom_bond_atom_site_label_2
_geom_bond_distance
_geom_bond_site_symmetry_2
_geom_bond_publ_flag
Gd O2 2.2774(18) . ?
Gd O1 2.2862(19) . ?
Gd O4W 2.384(2) . ?
Gd O2W 2.3987(19) . ?
Gd O5W 2.4308(19) . ?
Gd O3W 2.4771(19) . ?
Gd N1 2.505(2) . ?
Gd N5 2.547(2) 1_655 ?
Cr C4 2.066(2) . ?
Cr C6 2.068(2) . ?
Cr C5 2.072(2) . ?
Cr C2 2.074(2) . ?
Cr C3 2.077(3) . ?
Cr C1 2.079(2) . ?
N1 C1 1.143(3) . ?
C5 N5 1.145(3) . ?
O2 C7 1.260(3) . ?
O1 C13 1.244(3) . ?
N7 C7 1.309(4) . ?
N7 C12 1.463(4) . ?
C13 N8 1.314(4) . ?
C13 C14 1.484(4) . ?
C3 N3 1.149(3) . ?
C7 C8 1.491(4) . ?
C2 N2 1.143(3) . ?
C10 C9 1.503(5) . ?
C10 C11 1.499(5) . ?
C4 N4 1.141(3) . ?
N8 C18 1.460(4) . ?
C12 C11 1.505(4) . ?
C14 C15 1.516(6) . ?
C8 C9 1.525(5) . ?
C6 N6 1.147(3) . ?
C18 C17 1.480(5) . ?
C17 C16 1.490(6) . ?
C15 C16 1.506(6) . ?
N5 Gd 2.547(2) 1_455 ?
